data_7228158
loop_
_publ_author_name
'Jin, Jing'
'Guidi, Sandro'
'Abada, Zahra'
'Amara, Zacharias'
'Selva, Maurizio'
'George, Michael W.'
'Poliakoff, Martyn'

_publ_section_title
;
 Continuous niobium phosphate catalysed Skraup reaction for quinoline
 synthesis from solketal
;
_journal_name_full 'Green Chem.'
_journal_paper_doi 10.1039/C6GC03140D
_journal_year 2017
_chemical_formula_moiety 'C16 H14 N2'
_chemical_formula_sum 'C16 H14 N2'
_chemical_formula_weight 234.29
_space_group_crystal_system monoclinic
_space_group_IT_number 14
_space_group_name_Hall '-P 2yn'
_space_group_name_H-M_alt 'P 1 21/n 1'
_symmetry_space_group_name_Hall '-P 2yn'
_symmetry_space_group_name_H-M 'P 1 21/n 1'
_atom_sites_solution_hydrogens mixed
_audit_creation_date 2016-02-01
_audit_creation_method
;
Olex2 1.2
(compiled 2015.09.30 svn.r3233 for OlexSys, GUI svn.r5103)
;
_audit_update_record
;
2016-11-14 deposited with the CCDC.
2017-04-06 downloaded from the CCDC.
;
_cell_angle_alpha 90
_cell_angle_beta 98.794(9)
_cell_angle_gamma 90
_cell_formula_units_Z 4
_cell_length_a 10.0024(9)
_cell_length_b 6.9487(7)
_cell_length_c 17.5896(15)
_cell_measurement_reflns_used 2492
_cell_measurement_temperature 120(2)
_cell_measurement_theta_max 73.5910
_cell_measurement_theta_min 5.0890
_cell_volume 1208.2(2)
_computing_cell_refinement 'CrysAlisPro 1.171.38.41n (Rigaku OD, 2015)'
_computing_data_collection 'CrysAlisPro 1.171.38.41n (Rigaku OD, 2015)'
_computing_data_reduction 'CrysAlisPro 1.171.38.41n (Rigaku OD, 2015)'
_computing_molecular_graphics 'Olex2 (Dolomanov et al., 2009)'
_computing_publication_material 'Olex2 (Dolomanov et al., 2009)'
_computing_structure_refinement 'ShelXL (Sheldrick, 2015)'
_computing_structure_solution 'ShelXS (Sheldrick, 2008)'
_diffrn_ambient_environment N~2~
_diffrn_ambient_temperature 120(2)
_diffrn_crystal_treatment 'flash frozen in gaseous N2'
_diffrn_detector 'CCD area detector'
_diffrn_detector_area_resol_mean 5.2349
_diffrn_detector_type 'Agilent Diffraction Atlas S2 detector'
_diffrn_measured_fraction_theta_full 0.993
_diffrn_measured_fraction_theta_max 0.968
_diffrn_measurement_details
;
List of Runs (angles in degrees, time in seconds):

  # Type    Start    End  Width  t~exp~   \w     \q     \k     \f   Frames
#--------------------------------------------------------------------------
  1  \w    -38.00  28.00   2.00    2.00    --  -38.50  38.00 120.00   33
  2  \w    -19.00  67.00   2.00    2.00    --   43.08 -57.00 -30.00   43
  3  \w     32.00  68.00   2.00    2.00    --   43.08 -57.00-150.00   18
  4  \w     34.00  88.00   2.00    6.00    --  104.50 -45.00   0.00   27
  5  \w     82.00 130.00   2.00    6.00    --  104.50 -61.00 -90.00   24
  6  \w     50.00 172.00   2.00    6.00    --  104.50   0.00  90.00   61
  7  \w     39.00 119.00   2.00    6.00    --  104.50-125.00 150.00   40
  8  \w     24.00 106.00   2.00    6.00    --  104.50 -94.00 -60.00   41
  9  \w     35.00  83.00   2.00    6.00    --  104.50 -45.00-180.00   24
;
_diffrn_measurement_device '\k-geometry diffractometer'
_diffrn_measurement_device_type 'SuperNova, Atlas'
_diffrn_measurement_method '\w scans'
_diffrn_measurement_specimen_support 'MiTeGen micromount'
_diffrn_orient_matrix_type 'CrysAlisPro convention (1999,Acta A55,543-557)'
_diffrn_orient_matrix_UB_11 -0.0385956000
_diffrn_orient_matrix_UB_12 -0.2097684000
_diffrn_orient_matrix_UB_13 0.0150218000
_diffrn_orient_matrix_UB_21 0.1440908000
_diffrn_orient_matrix_UB_22 -0.0654945000
_diffrn_orient_matrix_UB_23 -0.0086421000
_diffrn_orient_matrix_UB_31 0.0450937000
_diffrn_orient_matrix_UB_32 0.0292229000
_diffrn_orient_matrix_UB_33 0.0869119000
_diffrn_radiation_collimation 'focusing mirrors'
_diffrn_radiation_monochromator mirror
_diffrn_radiation_probe x-ray
_diffrn_radiation_type CuK\a
_diffrn_radiation_wavelength 1.54184
_diffrn_radiation_wavelength_determination fundamental
_diffrn_reflns_av_R_equivalents 0.0226
_diffrn_reflns_av_unetI/netI 0.0265
_diffrn_reflns_Laue_measured_fraction_full 0.993
_diffrn_reflns_Laue_measured_fraction_max 0.968
_diffrn_reflns_limit_h_max 12
_diffrn_reflns_limit_h_min -12
_diffrn_reflns_limit_k_max 8
_diffrn_reflns_limit_k_min -8
_diffrn_reflns_limit_l_max 21
_diffrn_reflns_limit_l_min -11
_diffrn_reflns_number 4597
_diffrn_reflns_point_group_measured_fraction_full 0.993
_diffrn_reflns_point_group_measured_fraction_max 0.968
_diffrn_reflns_theta_full 67.684
_diffrn_reflns_theta_max 73.546
_diffrn_reflns_theta_min 5.089
_diffrn_source 'microfocus sealed tube'
_diffrn_source_current 0.8
_diffrn_source_power 0.04
_diffrn_source_target Cu
_diffrn_source_type 'Agilent Diffraction microfocus tube'
_diffrn_source_voltage 50
_exptl_absorpt_coefficient_mu 0.594
_exptl_absorpt_correction_T_max 0.928
_exptl_absorpt_correction_T_min 0.883
_exptl_absorpt_correction_type gaussian
_exptl_absorpt_process_details
;
CrysAlisPro 1.171.38.41n (Rigaku Oxford Diffraction, 2015)
Numerical absorption correction based on gaussian integration over
            a multifaceted crystal model
Empirical absorption correction using spherical harmonics,
 implemented in SCALE3 ABSPACK scaling algorithm.
;
_exptl_crystal_colour 'clear orange'
_exptl_crystal_colour_lustre clear
_exptl_crystal_colour_primary orange
_exptl_crystal_density_diffrn 1.288
_exptl_crystal_description block
_exptl_crystal_F_000 496
_exptl_crystal_size_max 0.354
_exptl_crystal_size_mid 0.17
_exptl_crystal_size_min 0.164
_refine_diff_density_max 0.192
_refine_diff_density_min -0.195
_refine_diff_density_rms 0.040
_refine_ls_extinction_method none
_refine_ls_goodness_of_fit_ref 1.026
_refine_ls_hydrogen_treatment mixed
_refine_ls_matrix_type full
_refine_ls_number_parameters 169
_refine_ls_number_reflns 2356
_refine_ls_number_restraints 0
_refine_ls_restrained_S_all 1.026
_refine_ls_R_factor_all 0.0451
_refine_ls_R_factor_gt 0.0395
_refine_ls_shift/su_max 0.000
_refine_ls_shift/su_mean 0.000
_refine_ls_structure_factor_coef Fsqd
_refine_ls_weighting_details 'w=1/[\s^2^(Fo^2^)+(0.0567P)^2^+0.3196P] where P=(Fo^2^+2Fc^2^)/3'
_refine_ls_weighting_scheme calc
_refine_ls_wR_factor_gt 0.1042
_refine_ls_wR_factor_ref 0.1091
_reflns_Friedel_coverage 0.000
_reflns_number_gt 2070
_reflns_number_total 2356
_reflns_threshold_expression 'I > 2\s(I)'
_cod_data_source_file c6gc03140d2.cif
_cod_data_source_block sgmpaa
_cod_database_code 7228158
_nottingham_internal_coll_name SGMPAA
_nottingham_internal_coll_number 15114
_nottingham_internal_coll_client SG/MP
_nottingham_internal_coll_type custom
_nottingham_internal_coll_frame_method '\w scans'
_nottingham_internal_coll_frame_time '2.00, 6.00'
_nottingham_internal_coll_frame_width 2.00
_nottingham_internal_coll_user pczwl
_nottingham_internal_coll_date 03/09/2015
_nottingham_internal_coll_location NOTTS
_nottingham_internal_coll_instrument 'GVB, PL13110001'
_nottingham_internal_process_date 26/01/2016
_nottingham_internal_process_user pczwl
_nottingham_internal_solution_date 1/2/2016
_nottingham_internal_solution_user pczwl
_nottingham_internal_refinement_date 1/2/2016
_nottingham_internal_refinement_user pczwl
_nottingham_internal_validation_date 1/2/2016
_nottingham_internal_validation_user pczwl
_nottingham_internal_archive_date 1/2/2016
_shelx_shelxl_version_number 2014/7
_chemical_oxdiff_formula 'C16 H14 N2'
_chemical_oxdiff_usercomment 'SGMPAA #15114 GVB-720 IN FOMBLIN FIML ON A MICROMOUNT FOR SG/MP'
_shelx_space_group_comment
;
The symmetry employed for this shelxl refinement is uniquely defined
by the following loop, which should always be used as a source of
symmetry information in preference to the above space-group names.
They are only intended as comments.
;
_reflns_odcompleteness_completeness 99.32
_reflns_odcompleteness_iscentric 1
_reflns_odcompleteness_theta 67.13
_olex2_refinement_description
;
1. Fixed Uiso
 At 1.2 times of:
  All C(H) groups, All C(H,H) groups, All N(H,H) groups
2.a Secondary CH2 refined with riding coordinates:
 C11(H11A,H11B)
2.b Aromatic/amide H refined with riding coordinates:
 C2(H2), C3(H3), C4(H4), C6(H6), C8(H8), C9(H9), C13(H13), C14(H14), C16(H16),
 C17(H17)
;
_olex2_exptl_crystal_mounting_method 'in fomblin film on a micromount'
_olex2_submission_special_instructions 'No special instructions were received'
_oxdiff_exptl_absorpt_empirical_details
;
Empirical correction (ABSPACK) includes:
- Absorption correction using spherical harmonics
- Frame scaling
;
_oxdiff_exptl_absorpt_empirical_full_max 1.300
_oxdiff_exptl_absorpt_empirical_full_min 0.834

loop_
_space_group_symop_operation_xyz
'x, y, z'
'-x+1/2, y+1/2, -z+1/2'
'-x, -y, -z'
'x-1/2, -y-1/2, z-1/2'

loop_
_atom_site_label
_atom_site_type_symbol
_atom_site_fract_x
_atom_site_fract_y
_atom_site_fract_z
_atom_site_U_iso_or_equiv
_atom_site_adp_type
_atom_site_occupancy
_atom_site_site_symmetry_order
_atom_site_calc_flag
_atom_site_refinement_flags_posn
N1 N 0.68835(11) 0.18277(17) 0.95085(6) 0.0262(3) Uani 1 1 d .
C2 C 0.66055(13) 0.0098(2) 0.97466(7) 0.0271(3) Uani 1 1 d .
H2 H 0.6874 -0.0200 1.0275 0.033 Uiso 1 1 calc R
C3 C 0.59363(14) -0.1339(2) 0.92681(8) 0.0292(3) Uani 1 1 d .
H3 H 0.5771 -0.2569 0.9470 0.035 Uiso 1 1 calc R
C4 C 0.55284(13) -0.0934(2) 0.85074(8) 0.0280(3) Uani 1 1 d .
H4 H 0.5063 -0.1876 0.8176 0.034 Uiso 1 1 calc R
C5 C 0.58054(12) 0.08969(19) 0.82191(7) 0.0229(3) Uani 1 1 d .
C6 C 0.54174(13) 0.14373(19) 0.74379(7) 0.0247(3) Uani 1 1 d .
H6 H 0.4946 0.0542 0.7086 0.030 Uiso 1 1 calc R
C7 C 0.57118(13) 0.3230(2) 0.71830(7) 0.0253(3) Uani 1 1 d .
C8 C 0.64279(13) 0.4544(2) 0.77104(8) 0.0283(3) Uani 1 1 d .
H8 H 0.6644 0.5782 0.7535 0.034 Uiso 1 1 calc R
C9 C 0.68154(14) 0.4071(2) 0.84669(8) 0.0285(3) Uani 1 1 d .
H9 H 0.7297 0.4979 0.8809 0.034 Uiso 1 1 calc R
C10 C 0.65023(12) 0.22374(19) 0.87432(7) 0.0235(3) Uani 1 1 d .
C11 C 0.52986(14) 0.3836(2) 0.63542(7) 0.0293(3) Uani 1 1 d .
H11A H 0.4787 0.2772 0.6070 0.035 Uiso 1 1 calc R
H11B H 0.6124 0.4057 0.6119 0.035 Uiso 1 1 calc R
C12 C 0.44385(13) 0.56421(19) 0.62616(7) 0.0240(3) Uani 1 1 d .
C13 C 0.46298(12) 0.7058(2) 0.57275(7) 0.0248(3) Uani 1 1 d .
H13 H 0.5352 0.6927 0.5438 0.030 Uiso 1 1 calc R
C14 C 0.37905(13) 0.86546(19) 0.56094(7) 0.0259(3) Uani 1 1 d .
H14 H 0.3936 0.9587 0.5235 0.031 Uiso 1 1 calc R
C15 C 0.27293(13) 0.89042(19) 0.60375(7) 0.0265(3) Uani 1 1 d .
C16 C 0.25485(13) 0.7504(2) 0.65808(7) 0.0262(3) Uani 1 1 d .
H16 H 0.1844 0.7650 0.6882 0.031 Uiso 1 1 calc R
C17 C 0.33780(13) 0.5910(2) 0.66863(7) 0.0260(3) Uani 1 1 d .
H17 H 0.3226 0.4971 0.7056 0.031 Uiso 1 1 calc R
N18 N 0.19187(16) 1.0530(2) 0.59408(9) 0.0450(4) Uani 1 1 d .
H18A H 0.191(2) 1.127(3) 0.5487(13) 0.054 Uiso 1 1 d R
H18B H 0.117(2) 1.048(3) 0.6170(12) 0.054 Uiso 1 1 d R

loop_
_atom_site_aniso_label
_atom_site_aniso_U_11
_atom_site_aniso_U_22
_atom_site_aniso_U_33
_atom_site_aniso_U_23
_atom_site_aniso_U_13
_atom_site_aniso_U_12
N1 0.0256(5) 0.0301(6) 0.0218(5) -0.0002(4) -0.0001(4) 0.0019(5)
C2 0.0255(6) 0.0341(7) 0.0213(6) 0.0038(5) 0.0021(5) 0.0034(5)
C3 0.0287(7) 0.0279(7) 0.0306(7) 0.0055(5) 0.0031(5) -0.0019(5)
C4 0.0281(7) 0.0260(7) 0.0285(7) -0.0015(5) 0.0000(5) -0.0022(5)
C5 0.0206(6) 0.0242(6) 0.0232(6) -0.0003(5) 0.0016(5) 0.0024(5)
C6 0.0251(6) 0.0261(6) 0.0217(6) -0.0030(5) 0.0002(5) 0.0023(5)
C7 0.0249(6) 0.0288(7) 0.0219(6) 0.0012(5) 0.0029(5) 0.0066(5)
C8 0.0291(6) 0.0253(6) 0.0298(7) 0.0043(5) 0.0022(5) -0.0004(5)
C9 0.0299(7) 0.0261(7) 0.0275(7) -0.0014(5) -0.0018(5) -0.0033(5)
C10 0.0213(6) 0.0263(6) 0.0223(6) -0.0004(5) 0.0010(4) 0.0024(5)
C11 0.0340(7) 0.0329(7) 0.0210(6) 0.0020(5) 0.0043(5) 0.0073(6)
C12 0.0261(6) 0.0277(6) 0.0168(5) 0.0002(5) -0.0012(4) 0.0026(5)
C13 0.0219(6) 0.0330(7) 0.0189(6) 0.0012(5) 0.0013(4) -0.0004(5)
C14 0.0291(6) 0.0264(6) 0.0216(6) 0.0033(5) 0.0017(5) -0.0025(5)
C15 0.0279(6) 0.0264(6) 0.0236(6) -0.0019(5) -0.0006(5) 0.0018(5)
C16 0.0266(6) 0.0318(7) 0.0209(6) -0.0034(5) 0.0051(5) -0.0012(5)
C17 0.0309(6) 0.0295(7) 0.0174(6) 0.0032(5) 0.0028(5) -0.0013(5)
N18 0.0500(8) 0.0415(8) 0.0456(8) 0.0115(6) 0.0139(6) 0.0210(7)

loop_
_atom_type_symbol
_atom_type_description
_atom_type_scat_dispersion_real
_atom_type_scat_dispersion_imag
_atom_type_scat_source
C C 0.0181 0.0091 'International Tables Vol C Tables 4.2.6.8 and 6.1.1.4'
H H 0.0000 0.0000 'International Tables Vol C Tables 4.2.6.8 and 6.1.1.4'
N N 0.0311 0.0180 'International Tables Vol C Tables 4.2.6.8 and 6.1.1.4'

loop_
_exptl_crystal_face_index_h
_exptl_crystal_face_index_k
_exptl_crystal_face_index_l
_exptl_crystal_face_perp_dist
1 1 1 0.0466
0 -1 5 0.0689
2 0 -5 0.0833
-4 1 5 0.1422
2 0 5 0.0784
0 1 -5 0.1008
-3 -3 -5 0.1114
-3 -3 7 0.0859
-3 0 -9 0.1249
-6 0 0 0.1718
0 -4 -3 0.1145
-1 4 -2 0.1478
-1 -4 1 0.0968

loop_
_geom_angle_atom_site_label_1
_geom_angle_atom_site_label_2
_geom_angle_atom_site_label_3
_geom_angle
C2 N1 C10 117.46(12)
N1 C2 H2 117.9
N1 C2 C3 124.16(12)
C3 C2 H2 117.9
C2 C3 H3 120.6
C4 C3 C2 118.89(13)
C4 C3 H3 120.6
C3 C4 H4 120.3
C3 C4 C5 119.40(13)
C5 C4 H4 120.3
C4 C5 C6 123.08(12)
C4 C5 C10 117.56(12)
C10 C5 C6 119.36(12)
C5 C6 H6 119.5
C7 C6 C5 121.07(12)
C7 C6 H6 119.5
C6 C7 C8 118.97(11)
C6 C7 C11 121.84(12)
C8 C7 C11 119.20(12)
C7 C8 H8 119.3
C9 C8 C7 121.48(13)
C9 C8 H8 119.3
C8 C9 H9 119.8
C8 C9 C10 120.36(12)
C10 C9 H9 119.8
N1 C10 C5 122.51(12)
N1 C10 C9 118.74(12)
C9 C10 C5 118.75(12)
C7 C11 H11A 108.8
C7 C11 H11B 108.8
C7 C11 C12 113.63(11)
H11A C11 H11B 107.7
C12 C11 H11A 108.8
C12 C11 H11B 108.8
C13 C12 C11 121.50(11)
C13 C12 C17 117.34(12)
C17 C12 C11 121.09(12)
C12 C13 H13 119.2
C14 C13 C12 121.54(12)
C14 C13 H13 119.2
C13 C14 H14 119.7
C13 C14 C15 120.57(12)
C15 C14 H14 119.7
C16 C15 C14 117.99(12)
N18 C15 C14 120.76(13)
N18 C15 C16 121.20(13)
C15 C16 H16 119.5
C17 C16 C15 120.94(12)
C17 C16 H16 119.5
C12 C17 H17 119.2
C16 C17 C12 121.60(12)
C16 C17 H17 119.2
C15 N18 H18A 118.5(13)
C15 N18 H18B 114.9(14)
H18A N18 H18B 119.5(18)

loop_
_geom_bond_atom_site_label_1
_geom_bond_atom_site_label_2
_geom_bond_distance
N1 C2 1.3167(18)
N1 C10 1.3717(16)
C2 H2 0.9500
C2 C3 1.407(2)
C3 H3 0.9500
C3 C4 1.3671(19)
C4 H4 0.9500
C4 C5 1.4127(19)
C5 C6 1.4201(18)
C5 C10 1.4167(18)
C6 H6 0.9500
C6 C7 1.3708(19)
C7 C8 1.4159(19)
C7 C11 1.5132(17)
C8 H8 0.9500
C8 C9 1.3678(19)
C9 H9 0.9500
C9 C10 1.4159(19)
C11 H11A 0.9900
C11 H11B 0.9900
C11 C12 1.5161(18)
C12 C13 1.3936(18)
C12 C17 1.4001(18)
C13 H13 0.9500
C13 C14 1.3876(19)
C14 H14 0.9500
C14 C15 1.4028(19)
C15 C16 1.3950(19)
C15 N18 1.3857(19)
C16 H16 0.9500
C16 C17 1.3793(19)
C17 H17 0.9500
N18 H18A 0.95(2)
N18 H18B 0.90(2)

loop_
_geom_hbond_atom_site_label_D
_geom_hbond_atom_site_label_H
_geom_hbond_atom_site_label_A
_geom_hbond_distance_DH
_geom_hbond_distance_HA
_geom_hbond_distance_DA
_geom_hbond_angle_DHA
_geom_hbond_site_symmetry_A
N18 H18A N1 0.95(2) 2.17(2) 3.1132(19) 175.3(18) 4_575

loop_
_geom_torsion_atom_site_label_1
_geom_torsion_atom_site_label_2
_geom_torsion_atom_site_label_3
_geom_torsion_atom_site_label_4
_geom_torsion
N1 C2 C3 C4 -0.7(2)
C2 N1 C10 C5 1.54(18)
C2 N1 C10 C9 -178.57(12)
C2 C3 C4 C5 0.9(2)
C3 C4 C5 C6 -179.94(12)
C3 C4 C5 C10 -0.02(19)
C4 C5 C6 C7 -179.78(12)
C4 C5 C10 N1 -1.27(18)
C4 C5 C10 C9 178.84(11)
C5 C6 C7 C8 0.71(19)
C5 C6 C7 C11 -179.59(11)
C6 C5 C10 N1 178.65(11)
C6 C5 C10 C9 -1.24(18)
C6 C7 C8 C9 -0.8(2)
C6 C7 C11 C12 123.44(14)
C7 C8 C9 C10 -0.2(2)
C7 C11 C12 C13 139.20(13)
C7 C11 C12 C17 -43.76(17)
C8 C7 C11 C12 -56.86(16)
C8 C9 C10 N1 -178.72(12)
C8 C9 C10 C5 1.17(19)
C10 N1 C2 C3 -0.55(19)
C10 C5 C6 C7 0.30(18)
C11 C7 C8 C9 179.50(12)
C11 C12 C13 C14 176.02(12)
C11 C12 C17 C16 -176.89(12)
C12 C13 C14 C15 1.03(19)
C13 C12 C17 C16 0.27(19)
C13 C14 C15 C16 -0.03(19)
C13 C14 C15 N18 177.70(13)
C14 C15 C16 C17 -0.82(19)
C15 C16 C17 C12 0.7(2)
C17 C12 C13 C14 -1.13(19)
N18 C15 C16 C17 -178.54(13)

loop_
_exptl_oxdiff_crystal_face_indexfrac_h
_exptl_oxdiff_crystal_face_indexfrac_k
_exptl_oxdiff_crystal_face_indexfrac_l
_exptl_oxdiff_crystal_face_x
_exptl_oxdiff_crystal_face_y
_exptl_oxdiff_crystal_face_z
0.9985 1.0006 1.0033 -0.2334 0.0697 0.1615
0.0012 -0.9991 5.0026 0.2847 0.0224 0.4056
1.9968 -0.0017 -5.0033 -0.1519 0.3311 -0.3449
-3.9948 1.0025 5.0040 0.0191 -0.6845 0.2841
1.9983 0.0011 5.0056 -0.0022 0.2446 0.5252
-0.0012 0.9991 -5.0026 -0.2847 -0.0224 -0.4056
-2.9957 -3.0025 -5.0117 0.6702 -0.1917 -0.6584
-2.9938 -2.9991 6.9989 0.8498 -0.2954 0.3856
-2.9977 -0.0021 -9.0097 -0.0192 -0.3539 -0.9183
-5.9927 0.0009 -0.0034 0.2311 -0.8635 -0.2705
0.0014 -4.0029 -3.0101 0.7944 0.2884 -0.3785
-1.0010 4.0016 -1.9949 -0.8307 -0.3891 -0.1016
-0.9968 -4.0016 0.9929 0.8928 0.1099 -0.0756
